data_7046279
loop_
_publ_author_name
'Guo, Bei-Bei'
'Gao, Wen-Xi'
'Lin, Yue-Jian'
'Jin, Guo-Xin'

_publ_section_title
;
 Construction of half-sandwich multinuclear complexes including tunnel
 architectures via C-H-activation-directed assembly.
;
_journal_issue 23
_journal_name_full 'Dalton transactions (Cambridge, England : 2003)'
_journal_page_first 7701
_journal_page_last 7708
_journal_paper_doi 10.1039/c8dt01140k
_journal_volume 47
_journal_year 2018
_chemical_formula_sum 'C106 H150 Cl6 F18 N10 O22 Rh4 S6'
_chemical_formula_weight 3075.05
_space_group_crystal_system monoclinic
_space_group_IT_number 14
_space_group_name_Hall '-P 2ybc'
_space_group_name_H-M_alt 'P 1 21/c 1'
_symmetry_space_group_name_Hall '-P 2ybc'
_symmetry_space_group_name_H-M 'P 1 21/c 1'
_atom_sites_solution_hydrogens geom
_audit_creation_method SHELXL-2014/7
_audit_update_record
;
2018-05-08 deposited with the CCDC.
2018-05-09 downloaded from the CCDC.
;
_cell_angle_alpha 90
_cell_angle_beta 91.106(2)
_cell_angle_gamma 90
_cell_formula_units_Z 2
_cell_length_a 14.5885(5)
_cell_length_b 25.6240(9)
_cell_length_c 17.9554(7)
_cell_measurement_reflns_used 9985
_cell_measurement_temperature 173(2)
_cell_measurement_theta_max 71.61
_cell_measurement_theta_min 3.01
_cell_volume 6710.8(4)
_computing_cell_refinement 'Bruker SAINT'
_computing_data_collection 'Bruker APEX2'
_computing_data_reduction 'Bruker SAINT'
_computing_molecular_graphics 'Bruker SHELXTL'
_computing_publication_material 'Bruker SHELXTL'
_computing_structure_refinement 'SHELXL-2014/7 (Sheldrick, 2014)'
_computing_structure_solution 'SHELXS-97 (Sheldrick, 2008)'
_diffrn_ambient_temperature 173(2)
_diffrn_measured_fraction_theta_full 0.963
_diffrn_measured_fraction_theta_max 0.945
_diffrn_measurement_device_type 'Bruker APEX-II CCD'
_diffrn_measurement_method '\f and \w scans'
_diffrn_radiation_type CuK\a
_diffrn_radiation_wavelength 1.54178
_diffrn_reflns_av_R_equivalents 0.0690
_diffrn_reflns_av_unetI/netI 0.0678
_diffrn_reflns_Laue_measured_fraction_full 0.963
_diffrn_reflns_Laue_measured_fraction_max 0.945
_diffrn_reflns_limit_h_max 17
_diffrn_reflns_limit_h_min -16
_diffrn_reflns_limit_k_max 30
_diffrn_reflns_limit_k_min -31
_diffrn_reflns_limit_l_max 21
_diffrn_reflns_limit_l_min -21
_diffrn_reflns_number 34648
_diffrn_reflns_point_group_measured_fraction_full 0.963
_diffrn_reflns_point_group_measured_fraction_max 0.945
_diffrn_reflns_theta_full 67.679
_diffrn_reflns_theta_max 69.996
_diffrn_reflns_theta_min 3.005
_exptl_absorpt_coefficient_mu 6.660
_exptl_absorpt_correction_T_max 0.171
_exptl_absorpt_correction_T_min 0.048
_exptl_absorpt_correction_type multi-scan
_exptl_absorpt_process_details sadabs
_exptl_crystal_colour orange
_exptl_crystal_density_diffrn 1.522
_exptl_crystal_description cubic
_exptl_crystal_F_000 3144
_exptl_crystal_size_max 0.400
_exptl_crystal_size_mid 0.400
_exptl_crystal_size_min 0.300
_refine_diff_density_max 1.939
_refine_diff_density_min -1.399
_refine_diff_density_rms 0.150
_refine_ls_extinction_method none
_refine_ls_goodness_of_fit_ref 1.014
_refine_ls_hydrogen_treatment constr
_refine_ls_matrix_type full
_refine_ls_number_parameters 791
_refine_ls_number_reflns 12017
_refine_ls_number_restraints 286
_refine_ls_restrained_S_all 1.050
_refine_ls_R_factor_all 0.1131
_refine_ls_R_factor_gt 0.0865
_refine_ls_shift/su_max 0.005
_refine_ls_shift/su_mean 0.000
_refine_ls_structure_factor_coef Fsqd
_refine_ls_weighting_details 'w=1/[\s^2^(Fo^2^)+(0.1320P)^2^+38.3612P] where P=(Fo^2^+2Fc^2^)/3'
_refine_ls_weighting_scheme calc
_refine_ls_wR_factor_gt 0.2241
_refine_ls_wR_factor_ref 0.2473
_reflns_Friedel_coverage 0.000
_reflns_number_gt 8917
_reflns_number_total 12017
_reflns_threshold_expression 'I > 2\s(I)'
_cod_data_source_file c8dt01140k2.cif
_cod_data_source_block 3a
_cod_depositor_comments 'Adding full bibliography for 7046278--7046282.cif.'
_cod_database_code 7046279
_shelx_shelxl_version_number 2014/7
_shelx_space_group_comment
; 
The symmetry employed for this shelxl refinement is uniquely defined 
by the following loop, which should always be used as a source of 
symmetry information in preference to the above space-group names. 
They are only intended as comments. 
;
_shelx_estimated_absorpt_t_min 0.176
_shelx_estimated_absorpt_t_max 0.240

loop_
_space_group_symop_operation_xyz
'x, y, z'
'-x, y+1/2, -z+1/2'
'-x, -y, -z'
'x, -y-1/2, z-1/2'

loop_
_atom_site_label
_atom_site_type_symbol
_atom_site_fract_x
_atom_site_fract_y
_atom_site_fract_z
_atom_site_U_iso_or_equiv
_atom_site_adp_type
_atom_site_occupancy
_atom_site_site_symmetry_order
_atom_site_calc_flag
_atom_site_refinement_flags_posn
_atom_site_refinement_flags_adp
Rh1 Rh 0.30719(4) 0.55474(2) 1.07469(3) 0.03553(18) Uani 1 1 d . .
Rh2 Rh 0.11729(4) 0.44373(2) 0.75645(3) 0.03563(18) Uani 1 1 d . .
Cl1 Cl 0.2770(4) 0.2120(2) 0.8117(3) 0.1387(19) Uani 1 1 d . .
N1 N 0.3207(4) 0.4743(2) 1.0957(3) 0.0321(12) Uani 1 1 d . U
N2 N 0.1739(4) 0.5488(2) 1.1162(3) 0.0349(13) Uani 1 1 d . U
N3 N 0.0048(4) 0.5523(2) 1.1833(4) 0.0362(13) Uani 1 1 d . U
N4 N 0.3551(6) 0.2023(3) 0.9520(5) 0.067(2) Uani 1 1 d D .
N5 N 0.0443(7) 0.6440(4) 0.6769(5) 0.080(3) Uani 1 1 d D U
H5 H 0.0786 0.6256 0.7179 0.097 Uiso 1 1 calc R U
O1 O 0.1039(4) 0.5251(2) 0.7403(3) 0.0442(13) Uani 1 1 d . .
O2 O 0.1493(5) 0.6012(2) 0.7843(4) 0.0572(16) Uani 1 1 d . .
O3 O 0.2523(7) 0.4427(3) 0.4371(5) 0.084(2) Uani 1 1 d . .
O4 O 0.1502(8) 0.5043(5) 0.3838(6) 0.123(4) Uani 1 1 d . .
O5 O 0.2843(7) 0.4802(4) 0.3185(4) 0.099(3) Uani 1 1 d . .
O6 O -0.0354(5) 0.3064(3) -0.0691(5) 0.078(2) Uani 1 1 d . .
O7 O 0.1213(7) 0.3217(5) -0.0340(5) 0.124(4) Uani 1 1 d . U
O8 O 0.0653(7) 0.2372(4) -0.0292(7) 0.119(4) Uani 1 1 d . U
O9 O 0.4680(14) 0.7285(8) 0.2347(7) 0.246(10) Uani 1 1 d D U
O10 O 0.5265(11) 0.7918(6) 0.3227(11) 0.203(7) Uani 1 1 d D U
O11 O 0.5517(14) 0.7033(7) 0.3343(10) 0.265(11) Uani 1 1 d D U
S1 S 0.2425(2) 0.48465(11) 0.38802(13) 0.0645(7) Uani 1 1 d . .
S2 S 0.04398(18) 0.29104(10) -0.02660(14) 0.0607(6) Uani 1 1 d . .
S3 S 0.5015(3) 0.7456(2) 0.3078(2) 0.1135(14) Uani 1 1 d D .
F1 F 0.2729(10) 0.5473(4) 0.4977(6) 0.167(5) Uani 1 1 d D U
F2 F 0.3935(10) 0.5220(7) 0.4418(10) 0.228(8) Uani 1 1 d D U
F3 F 0.3043(11) 0.5783(4) 0.3974(7) 0.186(5) Uani 1 1 d D U
F4 F 0.0821(9) 0.2899(5) 0.1140(5) 0.164(5) Uani 1 1 d . U
F5 F -0.0626(11) 0.2729(9) 0.0806(8) 0.243(9) Uani 1 1 d . U
F6 F -0.0095(12) 0.3502(6) 0.0774(7) 0.205(6) Uani 1 1 d . U
F7 F 0.3343(8) 0.7671(7) 0.3307(8) 0.206(7) Uani 1 1 d D U
F8 F 0.3600(16) 0.6887(7) 0.3534(10) 0.272(9) Uani 1 1 d D U
F9 F 0.3994(11) 0.7418(7) 0.4292(6) 0.219(7) Uani 1 1 d D U
C1 C 0.3551(5) 0.4534(3) 1.1584(4) 0.0396(17) Uani 1 1 d . .
H1 H 0.3812 0.4762 1.1948 0.048 Uiso 1 1 calc R U
C2 C 0.3547(6) 0.4007(3) 1.1730(5) 0.0475(19) Uani 1 1 d . .
H2 H 0.3810 0.3874 1.2179 0.057 Uiso 1 1 calc R U
C3 C 0.3152(6) 0.3675(4) 1.1208(5) 0.053(2) Uani 1 1 d . .
H3 H 0.3126 0.3310 1.1297 0.063 Uiso 1 1 calc R U
C4 C 0.2795(6) 0.3887(3) 1.0550(4) 0.0433(18) Uani 1 1 d . .
H4 H 0.2524 0.3664 1.0185 0.052 Uiso 1 1 calc R U
C5 C 0.2830(5) 0.4417(3) 1.0423(4) 0.0346(15) Uani 1 1 d . .
C6 C 0.2494(5) 0.4697(3) 0.9761(4) 0.0333(15) Uani 1 1 d . U
C7 C 0.2562(5) 0.5239(3) 0.9772(4) 0.0339(15) Uani 1 1 d . U
C8 C 0.2224(5) 0.5510(3) 0.9157(4) 0.0394(17) Uani 1 1 d . .
H8 H 0.2242 0.5880 0.9154 0.047 Uiso 1 1 calc R U
C9 C 0.1857(5) 0.5243(3) 0.8542(4) 0.0379(16) Uani 1 1 d . .
C10 C 0.1815(5) 0.4707(3) 0.8517(4) 0.0354(15) Uani 1 1 d . U
C11 C 0.2133(5) 0.4428(3) 0.9131(4) 0.0338(15) Uani 1 1 d . U
H11 H 0.2110 0.4058 0.9129 0.041 Uiso 1 1 calc R U
C12 C 0.1443(6) 0.5533(3) 0.7895(5) 0.0452(19) Uani 1 1 d . .
C13 C 0.1609(5) 0.5282(3) 1.1834(4) 0.0398(17) Uani 1 1 d . .
H13 H 0.2113 0.5122 1.2089 0.048 Uiso 1 1 calc R U
C14 C 0.0783(5) 0.5291(3) 1.2166(4) 0.0404(17) Uani 1 1 d . U
H14 H 0.0718 0.5133 1.2640 0.048 Uiso 1 1 calc R U
C15 C 0.0172(5) 0.5735(3) 1.1169(4) 0.0396(16) Uani 1 1 d . U
H15 H -0.0329 0.5903 1.0922 0.047 Uiso 1 1 calc R U
C16 C 0.1012(5) 0.5718(3) 1.0828(4) 0.0394(16) Uani 1 1 d . .
H16 H 0.1077 0.5871 1.0350 0.047 Uiso 1 1 calc R U
C17 C 0.4057(6) 0.6081(3) 1.0269(5) 0.052(2) Uani 1 1 d . .
C18 C 0.3306(6) 0.6369(3) 1.0561(6) 0.055(2) Uani 1 1 d . .
C19 C 0.3320(6) 0.6298(3) 1.1360(6) 0.057(2) Uani 1 1 d . .
C20 C 0.4039(5) 0.5959(3) 1.1541(5) 0.0455(19) Uani 1 1 d . .
C21 C 0.4473(5) 0.5806(3) 1.0874(5) 0.0437(18) Uani 1 1 d . U
C22 C 0.4357(7) 0.6095(4) 0.9479(6) 0.067(3) Uani 1 1 d . U
H22A H 0.4775 0.6390 0.9410 0.101 Uiso 1 1 calc R U
H22B H 0.3820 0.6136 0.9148 0.101 Uiso 1 1 calc R U
H22C H 0.4674 0.5769 0.9360 0.101 Uiso 1 1 calc R U
C23 C 0.2699(9) 0.6758(4) 1.0143(8) 0.083(4) Uani 1 1 d . .
H23A H 0.2726 0.6690 0.9607 0.124 Uiso 1 1 calc R U
H23B H 0.2915 0.7113 1.0247 0.124 Uiso 1 1 calc R U
H23C H 0.2065 0.6722 1.0307 0.124 Uiso 1 1 calc R U
C24 C 0.2671(7) 0.6546(5) 1.1893(7) 0.081(4) Uani 1 1 d . .
H24A H 0.2653 0.6339 1.2352 0.122 Uiso 1 1 calc R U
H24B H 0.2056 0.6561 1.1665 0.122 Uiso 1 1 calc R U
H24C H 0.2880 0.6900 1.2011 0.122 Uiso 1 1 calc R U
C25 C 0.4344(7) 0.5811(5) 1.2316(5) 0.065(3) Uani 1 1 d . .
H25A H 0.4675 0.6104 1.2546 0.097 Uiso 1 1 calc R U
H25B H 0.4750 0.5506 1.2294 0.097 Uiso 1 1 calc R U
H25C H 0.3807 0.5726 1.2612 0.097 Uiso 1 1 calc R U
C26 C 0.5304(6) 0.5471(4) 1.0846(6) 0.058(2) Uani 1 1 d . U
H26A H 0.5846 0.5678 1.0987 0.087 Uiso 1 1 calc R U
H26B H 0.5373 0.5336 1.0340 0.087 Uiso 1 1 calc R U
H26C H 0.5242 0.5179 1.1194 0.087 Uiso 1 1 calc R U
C27 C 0.1325(6) 0.3623(3) 0.7289(4) 0.0451(18) Uani 1 1 d . U
C28 C 0.0712(6) 0.3851(3) 0.6713(5) 0.0468(19) Uani 1 1 d . U
C29 C 0.1184(6) 0.4245(4) 0.6349(4) 0.049(2) Uani 1 1 d . U
C30 C 0.2103(6) 0.4266(4) 0.6689(5) 0.054(2) Uani 1 1 d . U
C31 C 0.2188(6) 0.3881(3) 0.7237(5) 0.0461(19) Uani 1 1 d . U
C32 C 0.1081(9) 0.3158(4) 0.7755(6) 0.068(3) Uani 1 1 d . .
H32A H 0.1174 0.2838 0.7468 0.102 Uiso 1 1 calc R U
H32B H 0.0437 0.3182 0.7897 0.102 Uiso 1 1 calc R U
H32C H 0.1472 0.3151 0.8205 0.102 Uiso 1 1 calc R U
C33 C -0.0257(7) 0.3682(5) 0.6568(6) 0.071(3) Uani 1 1 d . .
H33A H -0.0606 0.3971 0.6345 0.106 Uiso 1 1 calc R U
H33B H -0.0536 0.3580 0.7038 0.106 Uiso 1 1 calc R U
H33C H -0.0264 0.3384 0.6225 0.106 Uiso 1 1 calc R U
C34 C 0.0838(9) 0.4592(5) 0.5761(5) 0.078(3) Uani 1 1 d . .
H34A H 0.1012 0.4455 0.5274 0.116 Uiso 1 1 calc R U
H34B H 0.1101 0.4941 0.5831 0.116 Uiso 1 1 calc R U
H34C H 0.0168 0.4613 0.5784 0.116 Uiso 1 1 calc R U
C35 C 0.2838(8) 0.4628(5) 0.6431(7) 0.081(4) Uani 1 1 d . U
H35A H 0.2579 0.4977 0.6353 0.122 Uiso 1 1 calc R U
H35B H 0.3085 0.4499 0.5962 0.122 Uiso 1 1 calc R U
H35C H 0.3331 0.4646 0.6808 0.122 Uiso 1 1 calc R U
C36 C 0.3033(7) 0.3722(5) 0.7666(6) 0.071(3) Uani 1 1 d . .
H36A H 0.3470 0.3562 0.7327 0.106 Uiso 1 1 calc R U
H36B H 0.2869 0.3469 0.8051 0.106 Uiso 1 1 calc R U
H36C H 0.3311 0.4030 0.7902 0.106 Uiso 1 1 calc R U
C37 C 0.3082(13) 0.5341(6) 0.4350(7) 0.117(6) Uani 1 1 d D .
C38 C 0.0141(17) 0.3026(10) 0.0667(12) 0.143(7) Uani 1 1 d . U
C39 C 0.3940(11) 0.7349(7) 0.3555(8) 0.133(7) Uani 1 1 d D U
C40 C 0.3602(11) 0.1847(6) 0.8701(8) 0.106(5) Uani 1 1 d . .
H40A H 0.3542 0.1462 0.8682 0.128 Uiso 1 1 calc R U
H40B H 0.4213 0.1938 0.8511 0.128 Uiso 1 1 calc R U
C41 C 0.3544(8) 0.2604(4) 0.9570(6) 0.071(3) Uani 1 1 d . .
H41A H 0.3525 0.2698 1.0104 0.085 Uiso 1 1 calc R U
H41B H 0.2964 0.2729 0.9336 0.085 Uiso 1 1 calc R U
C42 C 0.4312(9) 0.2904(5) 0.9231(7) 0.083(4) Uani 1 1 d . .
H42A H 0.4888 0.2820 0.9494 0.124 Uiso 1 1 calc R U
H42B H 0.4190 0.3279 0.9274 0.124 Uiso 1 1 calc R U
H42C H 0.4360 0.2810 0.8704 0.124 Uiso 1 1 calc R U
C43 C 0.4374(9) 0.1814(5) 0.9912(8) 0.089(4) Uani 1 1 d . .
H43A H 0.4403 0.1968 1.0417 0.107 Uiso 1 1 calc R U
H43B H 0.4922 0.1935 0.9645 0.107 Uiso 1 1 calc R U
C44 C 0.4431(11) 0.1235(6) 0.9988(12) 0.141(8) Uani 1 1 d . .
H44A H 0.4223 0.1070 0.9523 0.211 Uiso 1 1 calc R U
H44B H 0.4042 0.1120 1.0396 0.211 Uiso 1 1 calc R U
H44C H 0.5068 0.1133 1.0097 0.211 Uiso 1 1 calc R U
C45 C 0.2658(9) 0.1820(6) 0.9858(10) 0.108(5) Uani 1 1 d D .
H45A H 0.2638 0.1437 0.9794 0.129 Uiso 1 1 calc R U
H45B H 0.2135 0.1968 0.9569 0.129 Uiso 1 1 calc R U
C46 C 0.2520(10) 0.1946(7) 1.0689(9) 0.127(7) Uani 1 1 d D .
H46A H 0.3057 0.1828 1.0980 0.190 Uiso 1 1 calc R U
H46B H 0.1972 0.1766 1.0863 0.190 Uiso 1 1 calc R U
H46C H 0.2445 0.2323 1.0752 0.190 Uiso 1 1 calc R U
C47 C -0.0445(11) 0.6172(6) 0.6668(9) 0.109(4) Uani 1 1 d . U
H47A H -0.0343 0.5822 0.6453 0.131 Uiso 1 1 calc R U
H47B H -0.0837 0.6373 0.6315 0.131 Uiso 1 1 calc R U
C48 C -0.0935(9) 0.6117(6) 0.7418(9) 0.103(5) Uani 1 1 d . .
H48A H -0.0550 0.5915 0.7765 0.155 Uiso 1 1 calc R U
H48B H -0.1521 0.5937 0.7338 0.155 Uiso 1 1 calc R U
H48C H -0.1047 0.6464 0.7626 0.155 Uiso 1 1 calc R U
C49 C 0.0375(12) 0.6975(6) 0.6977(9) 0.110(4) Uani 1 1 d . U
H49A H -0.0088 0.7004 0.7371 0.132 Uiso 1 1 calc R U
H49B H 0.0141 0.7174 0.6541 0.132 Uiso 1 1 calc R U
C50 C 0.1251(11) 0.7237(5) 0.7258(10) 0.110(5) Uani 1 1 d . .
H50A H 0.1106 0.7582 0.7460 0.165 Uiso 1 1 calc R U
H50B H 0.1676 0.7276 0.6846 0.165 Uiso 1 1 calc R U
H50C H 0.1536 0.7023 0.7651 0.165 Uiso 1 1 calc R U
C51 C 0.1019(14) 0.6438(8) 0.6128(10) 0.138(4) Uani 1 1 d D U
H51A H 0.1642 0.6538 0.6302 0.166 Uiso 1 1 calc R U
H51B H 0.0797 0.6720 0.5794 0.166 Uiso 1 1 calc R U
C52 C 0.1116(19) 0.5963(10) 0.5667(14) 0.213(10) Uani 1 1 d D U
H52A H 0.0532 0.5774 0.5648 0.319 Uiso 1 1 calc R U
H52B H 0.1593 0.5739 0.5886 0.319 Uiso 1 1 calc R U
H52C H 0.1287 0.6063 0.5161 0.319 Uiso 1 1 calc R U
C53 C 0.3687(18) 0.6211(9) 0.7142(13) 0.212(12) Uani 1 1 d D U
H53A H 0.3928 0.6447 0.7536 0.255 Uiso 1 1 calc R U
H53B H 0.3069 0.6101 0.7296 0.255 Uiso 1 1 calc R U
Cl2 Cl 0.4392(8) 0.5642(4) 0.7159(8) 0.321(6) Uani 1 1 d D U
Cl3 Cl 0.3536(4) 0.6601(4) 0.6302(5) 0.239(4) Uani 1 1 d D .

loop_
_atom_site_aniso_label
_atom_site_aniso_U_11
_atom_site_aniso_U_22
_atom_site_aniso_U_33
_atom_site_aniso_U_23
_atom_site_aniso_U_13
_atom_site_aniso_U_12
Rh1 0.0288(3) 0.0393(3) 0.0387(3) -0.0068(2) 0.0072(2) -0.0040(2)
Rh2 0.0324(3) 0.0452(3) 0.0296(3) -0.0028(2) 0.0076(2) 0.0005(2)
Cl1 0.151(4) 0.140(4) 0.122(3) -0.043(3) -0.054(3) 0.040(3)
N1 0.030(3) 0.033(3) 0.034(3) -0.003(2) 0.006(2) 0.000(2)
N2 0.027(3) 0.041(3) 0.036(3) -0.005(2) 0.007(2) -0.001(2)
N3 0.031(3) 0.042(3) 0.037(3) 0.001(2) 0.005(2) -0.002(2)
N4 0.060(5) 0.055(5) 0.084(6) 0.004(4) 0.003(5) 0.003(4)
N5 0.099(6) 0.076(5) 0.066(5) 0.012(4) -0.017(5) 0.011(5)
O1 0.048(3) 0.049(3) 0.037(3) 0.010(2) 0.004(2) 0.000(2)
O2 0.071(4) 0.040(3) 0.060(4) 0.015(3) -0.009(3) -0.001(3)
O3 0.104(6) 0.077(5) 0.071(5) 0.021(4) 0.001(5) -0.001(4)
O4 0.113(8) 0.158(10) 0.096(7) 0.006(7) -0.016(6) 0.034(7)
O5 0.127(8) 0.122(8) 0.048(4) -0.006(4) 0.013(5) -0.018(6)
O6 0.071(5) 0.080(5) 0.082(5) 0.006(4) 0.005(4) 0.001(4)
O7 0.124(8) 0.176(10) 0.071(6) 0.020(6) -0.029(6) -0.082(7)
O8 0.107(7) 0.090(6) 0.157(10) -0.054(6) -0.051(7) 0.027(5)
O9 0.31(2) 0.33(2) 0.103(10) -0.055(13) 0.057(13) -0.083(18)
O10 0.154(9) 0.181(10) 0.275(11) -0.056(9) 0.022(8) -0.025(8)
O11 0.29(2) 0.28(2) 0.231(18) 0.019(15) 0.087(15) 0.204(17)
S1 0.0768(17) 0.0749(16) 0.0415(12) 0.0055(11) -0.0029(12) -0.0061(13)
S2 0.0662(15) 0.0615(14) 0.0546(13) -0.0089(11) 0.0058(11) -0.0100(11)
S3 0.124(3) 0.124(3) 0.092(3) -0.015(2) -0.004(2) 0.039(3)
F1 0.278(15) 0.136(8) 0.089(6) -0.040(6) 0.030(8) -0.078(9)
F2 0.136(10) 0.281(18) 0.267(17) -0.104(14) -0.012(11) -0.103(11)
F3 0.308(14) 0.110(7) 0.143(9) 0.001(7) 0.073(9) -0.078(9)
F4 0.210(11) 0.222(12) 0.061(5) 0.030(6) -0.001(6) 0.069(9)
F5 0.171(12) 0.40(2) 0.165(11) 0.133(14) 0.096(10) 0.046(13)
F6 0.286(14) 0.216(12) 0.114(8) -0.065(8) -0.010(8) 0.123(11)
F7 0.095(7) 0.322(18) 0.199(13) 0.074(12) -0.048(8) 0.014(9)
F8 0.41(2) 0.184(14) 0.223(15) -0.068(12) 0.133(16) -0.083(15)
F9 0.236(14) 0.309(18) 0.112(8) -0.057(10) -0.013(9) 0.140(13)
C1 0.035(4) 0.053(5) 0.031(4) -0.001(3) 0.003(3) 0.001(3)
C2 0.049(5) 0.052(5) 0.041(4) 0.007(4) -0.004(4) -0.006(4)
C3 0.062(5) 0.050(5) 0.046(5) 0.009(4) -0.002(4) -0.006(4)
C4 0.049(5) 0.047(4) 0.034(4) -0.001(3) 0.000(3) 0.003(3)
C5 0.029(3) 0.041(4) 0.034(4) 0.001(3) 0.006(3) -0.003(3)
C6 0.027(3) 0.036(4) 0.037(4) -0.001(3) 0.009(3) 0.000(3)
C7 0.028(3) 0.043(4) 0.032(3) -0.003(3) 0.006(3) -0.004(3)
C8 0.041(4) 0.038(4) 0.040(4) 0.000(3) 0.012(3) -0.007(3)
C9 0.031(4) 0.044(4) 0.039(4) 0.004(3) 0.009(3) 0.001(3)
C10 0.030(3) 0.044(4) 0.033(3) -0.005(3) 0.008(3) 0.001(3)
C11 0.033(3) 0.036(3) 0.033(3) -0.005(2) 0.006(3) -0.003(2)
C12 0.050(5) 0.040(4) 0.046(5) 0.000(3) 0.012(4) -0.002(3)
C13 0.039(4) 0.045(4) 0.035(4) 0.006(3) 0.001(3) 0.007(3)
C14 0.037(4) 0.045(4) 0.039(4) 0.005(3) 0.005(3) 0.006(3)
C15 0.034(4) 0.047(4) 0.038(4) 0.007(3) 0.006(3) 0.006(3)
C16 0.034(4) 0.049(4) 0.035(4) 0.003(3) 0.005(3) 0.000(3)
C17 0.048(5) 0.049(5) 0.058(5) -0.001(4) 0.004(4) -0.019(4)
C18 0.053(5) 0.039(4) 0.073(6) 0.006(4) 0.003(5) -0.012(4)
C19 0.049(5) 0.046(5) 0.076(7) -0.029(5) 0.006(5) -0.010(4)
C20 0.034(4) 0.051(5) 0.052(5) -0.016(4) 0.004(4) -0.013(3)
C21 0.032(4) 0.051(4) 0.048(4) -0.010(3) 0.005(3) -0.016(3)
C22 0.062(6) 0.080(7) 0.061(6) 0.016(5) 0.012(5) -0.030(5)
C23 0.088(8) 0.043(5) 0.117(10) 0.013(6) -0.019(7) -0.004(5)
C24 0.061(6) 0.075(7) 0.108(9) -0.050(7) 0.009(6) 0.003(5)
C25 0.057(6) 0.090(8) 0.048(5) -0.025(5) 0.008(4) -0.017(5)
C26 0.036(4) 0.074(6) 0.065(6) -0.017(5) 0.011(4) -0.013(4)
C27 0.052(4) 0.048(4) 0.036(4) -0.007(3) 0.012(3) 0.008(3)
C28 0.048(4) 0.056(4) 0.037(4) -0.020(3) 0.003(3) -0.001(3)
C29 0.057(5) 0.064(5) 0.028(3) -0.010(3) 0.008(3) 0.004(4)
C30 0.051(4) 0.064(5) 0.048(4) -0.015(4) 0.021(4) -0.003(4)
C31 0.046(3) 0.053(4) 0.040(3) -0.013(3) 0.009(3) 0.009(3)
C32 0.103(9) 0.050(5) 0.051(5) 0.001(4) 0.009(6) 0.011(5)
C33 0.067(6) 0.076(7) 0.069(7) -0.022(6) -0.005(5) -0.011(5)
C34 0.113(10) 0.085(8) 0.035(5) 0.008(5) 0.017(6) 0.012(7)
C35 0.072(7) 0.095(8) 0.078(8) -0.021(6) 0.044(6) -0.024(6)
C36 0.055(6) 0.096(8) 0.060(6) -0.030(6) -0.003(5) 0.032(5)
C37 0.186(19) 0.106(12) 0.058(8) 0.008(8) 0.009(10) -0.042(12)
C38 0.163(15) 0.155(14) 0.112(12) 0.006(11) -0.001(12) 0.045(12)
C39 0.154(14) 0.131(12) 0.113(12) -0.062(10) 0.018(11) -0.004(10)
C40 0.115(12) 0.104(11) 0.099(11) -0.034(9) -0.015(9) 0.027(9)
C41 0.085(8) 0.067(7) 0.060(6) -0.005(5) 0.012(6) -0.009(5)
C42 0.092(9) 0.067(7) 0.090(9) 0.020(6) -0.002(7) -0.022(6)
C43 0.080(8) 0.099(10) 0.088(9) 0.018(7) -0.007(7) -0.008(7)
C44 0.100(11) 0.097(11) 0.22(2) 0.071(13) -0.004(13) 0.024(9)
C45 0.064(8) 0.087(9) 0.172(17) 0.034(10) -0.009(9) -0.007(6)
C46 0.074(9) 0.173(17) 0.133(14) 0.092(13) 0.031(9) -0.002(9)
C47 0.116(8) 0.105(8) 0.105(8) 0.006(7) -0.031(7) 0.003(7)
C48 0.076(8) 0.088(10) 0.145(15) -0.003(9) -0.010(9) 0.000(7)
C49 0.131(8) 0.097(7) 0.101(7) 0.019(6) -0.021(7) 0.024(7)
C50 0.115(12) 0.064(8) 0.150(14) 0.030(9) -0.012(10) -0.017(7)
C51 0.149(9) 0.146(9) 0.121(8) 0.003(7) 0.001(8) 0.003(8)
C52 0.223(19) 0.217(19) 0.198(19) -0.051(15) 0.002(17) -0.001(17)
C53 0.210(19) 0.212(19) 0.215(19) 0.056(16) -0.006(15) -0.017(16)
Cl2 0.287(10) 0.225(9) 0.444(14) -0.086(9) -0.209(10) -0.023(7)
Cl3 0.116(5) 0.358(13) 0.244(9) -0.021(8) 0.021(5) -0.019(6)

loop_
_atom_type_symbol
_atom_type_description
_atom_type_scat_dispersion_real
_atom_type_scat_dispersion_imag
_atom_type_scat_source
C C 0.0181 0.0091 'International Tables Vol C Tables 4.2.6.8 and 6.1.1.4'
H H 0.0000 0.0000 'International Tables Vol C Tables 4.2.6.8 and 6.1.1.4'
N N 0.0311 0.0180 'International Tables Vol C Tables 4.2.6.8 and 6.1.1.4'
O O 0.0492 0.0322 'International Tables Vol C Tables 4.2.6.8 and 6.1.1.4'
F F 0.0727 0.0534 'International Tables Vol C Tables 4.2.6.8 and 6.1.1.4'
S S 0.3331 0.5567 'International Tables Vol C Tables 4.2.6.8 and 6.1.1.4'
Rh Rh 0.0927 3.6045 'International Tables Vol C Tables 4.2.6.8 and 6.1.1.4'
Cl Cl 0.3639 0.7018 'International Tables Vol C Tables 4.2.6.8 and 6.1.1.4'

loop_
_geom_angle_atom_site_label_1
_geom_angle_atom_site_label_2
_geom_angle_atom_site_label_3
_geom_angle
_geom_angle_site_symmetry_1
_geom_angle_site_symmetry_3
C7 Rh1 N2 87.2(3) . .
C7 Rh1 N1 78.8(3) . .
N2 Rh1 N1 87.1(2) . .
C7 Rh1 C21 122.5(3) . .
N2 Rh1 C21 150.0(3) . .
N1 Rh1 C21 101.3(3) . .
C7 Rh1 C18 107.5(3) . .
N2 Rh1 C18 106.0(3) . .
N1 Rh1 C18 165.5(3) . .
C21 Rh1 C18 64.2(3) . .
C7 Rh1 C17 97.9(3) . .
N2 Rh1 C17 144.1(3) . .
N1 Rh1 C17 128.8(3) . .
C21 Rh1 C17 38.3(3) . .
C18 Rh1 C17 38.5(4) . .
C7 Rh1 C19 143.5(4) . .
N2 Rh1 C19 91.7(3) . .
N1 Rh1 C19 137.6(3) . .
C21 Rh1 C19 62.7(3) . .
C18 Rh1 C19 38.3(4) . .
C17 Rh1 C19 63.4(4) . .
C7 Rh1 C20 159.4(3) . .
N2 Rh1 C20 112.5(3) . .
N1 Rh1 C20 106.9(3) . .
C21 Rh1 C20 37.6(3) . .
C18 Rh1 C20 62.8(3) . .
C17 Rh1 C20 62.9(3) . .
C19 Rh1 C20 36.2(3) . .
C10 Rh2 N3 86.1(3) . 3_567
C10 Rh2 O1 79.7(3) . .
N3 Rh2 O1 86.9(2) 3_567 .
C10 Rh2 C30 113.3(3) . .
N3 Rh2 C30 160.3(3) 3_567 .
O1 Rh2 C30 99.2(3) . .
C10 Rh2 C31 98.4(3) . .
N3 Rh2 C31 140.2(3) 3_567 .
O1 Rh2 C31 132.8(3) . .
C30 Rh2 C31 38.0(3) . .
C10 Rh2 C27 118.0(3) . .
N3 Rh2 C27 104.9(3) 3_567 .
O1 Rh2 C27 158.8(3) . .
C30 Rh2 C27 64.1(3) . .
C31 Rh2 C27 38.7(3) . .
C10 Rh2 C29 151.0(3) . .
N3 Rh2 C29 122.3(3) 3_567 .
O1 Rh2 C29 94.9(3) . .
C30 Rh2 C29 39.0(3) . .
C31 Rh2 C29 64.4(3) . .
C27 Rh2 C29 63.9(3) . .
C10 Rh2 C28 157.1(3) . .
N3 Rh2 C28 97.9(3) 3_567 .
O1 Rh2 C28 122.9(3) . .
C30 Rh2 C28 63.1(3) . .
C31 Rh2 C28 64.3(3) . .
C27 Rh2 C28 39.2(3) . .
C29 Rh2 C28 36.2(3) . .
C1 N1 C5 118.9(6) . .
C1 N1 Rh1 125.1(5) . .
C5 N1 Rh1 115.8(5) . .
C13 N2 C16 117.0(6) . .
C13 N2 Rh1 119.9(5) . .
C16 N2 Rh1 122.4(5) . .
C15 N3 C14 117.1(7) . .
C15 N3 Rh2 125.0(5) . 3_567
C14 N3 Rh2 117.8(5) . 3_567
C43 N4 C41 109.8(9) . .
C43 N4 C45 112.0(10) . .
C41 N4 C45 107.9(9) . .
C43 N4 C40 107.1(10) . .
C41 N4 C40 110.6(10) . .
C45 N4 C40 109.5(11) . .
C49 N5 C51 105.0(13) . .
C49 N5 C47 114.5(12) . .
C51 N5 C47 115.2(13) . .
C12 O1 Rh2 115.1(5) . .
O3 S1 O5 117.3(6) . .
O3 S1 O4 112.7(7) . .
O5 S1 O4 113.8(6) . .
O3 S1 C37 101.6(6) . .
O5 S1 C37 103.8(6) . .
O4 S1 C37 105.6(8) . .
O7 S2 O8 111.7(8) . .
O7 S2 O6 116.6(6) . .
O8 S2 O6 115.3(5) . .
O7 S2 C38 102.3(10) . .
O8 S2 C38 104.6(10) . .
O6 S2 C38 104.4(8) . .
O10 S3 O11 120.6(13) . .
O10 S3 O9 124.1(13) . .
O11 S3 O9 103.9(11) . .
O10 S3 C39 106.7(10) . .
O11 S3 C39 100.2(11) . .
O9 S3 C39 95.9(9) . .
N1 C1 C2 123.3(7) . .
C1 C2 C3 118.6(8) . .
C2 C3 C4 118.6(8) . .
C5 C4 C3 120.7(8) . .
C4 C5 N1 119.8(7) . .
C4 C5 C6 127.2(7) . .
N1 C5 C6 113.0(6) . .
C7 C6 C11 121.5(7) . .
C7 C6 C5 117.0(6) . .
C11 C6 C5 121.5(6) . .
C8 C7 C6 117.6(7) . .
C8 C7 Rh1 127.2(6) . .
C6 C7 Rh1 115.0(5) . .
C7 C8 C9 120.6(7) . .
C10 C9 C8 122.1(7) . .
C10 C9 C12 117.0(7) . .
C8 C9 C12 120.8(7) . .
C9 C10 C11 118.3(7) . .
C9 C10 Rh2 112.5(5) . .
C11 C10 Rh2 129.0(5) . .
C10 C11 C6 119.8(7) . .
O2 C12 O1 122.6(8) . .
O2 C12 C9 122.0(8) . .
O1 C12 C9 115.4(7) . .
N2 C13 C14 122.2(7) . .
C13 C14 N3 121.2(7) . .
N3 C15 C16 121.6(7) . .
N2 C16 C15 120.9(7) . .
C21 C17 C18 107.1(8) . .
C21 C17 C22 127.6(9) . .
C18 C17 C22 125.2(9) . .
C21 C17 Rh1 70.2(5) . .
C18 C17 Rh1 70.2(5) . .
C22 C17 Rh1 126.8(6) . .
C17 C18 C19 107.6(8) . .
C17 C18 C23 126.9(10) . .
C19 C18 C23 124.7(10) . .
C17 C18 Rh1 71.2(5) . .
C19 C18 Rh1 73.9(5) . .
C23 C18 Rh1 128.5(7) . .
C20 C19 C18 107.8(8) . .
C20 C19 C24 126.5(10) . .
C18 C19 C24 125.6(10) . .
C20 C19 Rh1 72.2(5) . .
C18 C19 Rh1 67.8(5) . .
C24 C19 Rh1 125.4(7) . .
C19 C20 C21 108.7(8) . .
C19 C20 C25 125.5(9) . .
C21 C20 C25 125.6(8) . .
C19 C20 Rh1 71.6(5) . .
C21 C20 Rh1 67.7(4) . .
C25 C20 Rh1 129.9(6) . .
C20 C21 C17 108.5(8) . .
C20 C21 C26 124.4(8) . .
C17 C21 C26 126.6(8) . .
C20 C21 Rh1 74.8(4) . .
C17 C21 Rh1 71.4(4) . .
C26 C21 Rh1 126.2(6) . .
C31 C27 C28 107.1(8) . .
C31 C27 C32 128.5(9) . .
C28 C27 C32 123.9(8) . .
C31 C27 Rh2 70.2(5) . .
C28 C27 Rh2 73.4(5) . .
C32 C27 Rh2 127.8(6) . .
C29 C28 C27 108.5(8) . .
C29 C28 C33 127.0(9) . .
C27 C28 C33 124.5(9) . .
C29 C28 Rh2 71.9(5) . .
C27 C28 Rh2 67.4(4) . .
C33 C28 Rh2 125.7(6) . .
C28 C29 C34 127.8(9) . .
C28 C29 C30 106.8(8) . .
C34 C29 C30 125.4(10) . .
C28 C29 Rh2 71.9(5) . .
C34 C29 Rh2 124.1(7) . .
C30 C29 Rh2 67.0(4) . .
C31 C30 C29 109.6(8) . .
C31 C30 C35 126.9(10) . .
C29 C30 C35 123.3(10) . .
C31 C30 Rh2 71.2(5) . .
C29 C30 Rh2 74.1(5) . .
C35 C30 Rh2 124.6(7) . .
C30 C31 C27 107.9(8) . .
C30 C31 C36 128.0(9) . .
C27 C31 C36 123.9(9) . .
C30 C31 Rh2 70.8(5) . .
C27 C31 Rh2 71.0(5) . .
C36 C31 Rh2 127.2(6) . .
F2 C37 F1 112.4(16) . .
F2 C37 F3 106.8(17) . .
F1 C37 F3 102.0(13) . .
F2 C37 S1 112.4(11) . .
F1 C37 S1 112.1(12) . .
F3 C37 S1 110.5(11) . .
F6 C38 F4 109(2) . .
F6 C38 F5 106(2) . .
F4 C38 F5 110(2) . .
F6 C38 S2 111.9(17) . .
F4 C38 S2 111.8(16) . .
F5 C38 S2 107.2(17) . .
F7 C39 F8 109.0(19) . .
F7 C39 F9 106.8(14) . .
F8 C39 F9 99.5(16) . .
F7 C39 S3 109.1(12) . .
F8 C39 S3 117.3(14) . .
F9 C39 S3 114.3(13) . .
N4 C40 Cl1 114.3(9) . .
N4 C41 C42 118.8(10) . .
N4 C43 C44 116.6(12) . .
N4 C45 C46 116.0(11) . .
N5 C47 C48 110.9(12) . .
N5 C49 C50 116.7(13) . .
N5 C51 C52 121.0(18) . .
Cl2 C53 Cl3 121.6(15) . .

loop_
_geom_bond_atom_site_label_1
_geom_bond_atom_site_label_2
_geom_bond_distance
_geom_bond_site_symmetry_2
Rh1 C7 2.048(7) .
Rh1 N2 2.102(6) .
Rh1 N1 2.104(6) .
Rh1 C21 2.156(7) .
Rh1 C18 2.159(8) .
Rh1 C17 2.172(8) .
Rh1 C19 2.241(8) .
Rh1 C20 2.248(7) .
Rh2 C10 2.054(7) .
Rh2 N3 2.103(6) 3_567
Rh2 O1 2.113(6) .
Rh2 C30 2.142(8) .
Rh2 C31 2.146(8) .
Rh2 C27 2.156(8) .
Rh2 C29 2.238(8) .
Rh2 C28 2.238(8) .
Cl1 C40 1.736(15) .
N1 C1 1.336(10) .
N1 C5 1.378(9) .
N2 C13 1.334(10) .
N2 C16 1.345(10) .
N3 C15 1.327(10) .
N3 C14 1.354(9) .
N3 Rh2 2.103(6) 3_567
N4 C43 1.481(14) .
N4 C41 1.491(13) .
N4 C45 1.537(14) .
N4 C40 1.541(16) .
N5 C49 1.426(17) .
N5 C51 1.436(17) .
N5 C47 1.474(18) .
O1 C12 1.277(10) .
O2 C12 1.233(9) .
O3 S1 1.396(8) .
O4 S1 1.439(11) .
O5 S1 1.404(9) .
O6 S2 1.429(8) .
O7 S2 1.382(9) .
O8 S2 1.415(9) .
O9 S3 1.459(12) .
O10 S3 1.267(12) .
O11 S3 1.386(12) .
S1 C37 1.790(16) .
S2 C38 1.76(2) .
S3 C39 1.822(14) .
F1 C37 1.292(14) .
F2 C37 1.287(15) .
F3 C37 1.317(14) .
F4 C38 1.33(2) .
F5 C38 1.38(3) .
F6 C38 1.28(2) .
F7 C39 1.274(15) .
F8 C39 1.286(15) .
F9 C39 1.335(14) .
C1 C2 1.377(11) .
C2 C3 1.382(12) .
C3 C4 1.393(11) .
C4 C5 1.377(11) .
C5 C6 1.465(10) .
C6 C7 1.392(10) .
C6 C11 1.417(10) .
C7 C8 1.387(11) .
C8 C9 1.396(11) .
C9 C10 1.375(10) .
C9 C12 1.497(11) .
C10 C11 1.386(10) .
C13 C14 1.354(11) .
C15 C16 1.382(11) .
C17 C21 1.421(13) .
C17 C18 1.429(13) .
C17 C22 1.493(13) .
C18 C19 1.445(14) .
C18 C23 1.521(14) .
C19 C20 1.396(13) .
C19 C24 1.501(13) .
C20 C21 1.420(11) .
C20 C25 1.501(13) .
C21 C26 1.488(12) .
C27 C31 1.426(12) .
C27 C28 1.476(12) .
C27 C32 1.503(13) .
C28 C29 1.391(13) .
C28 C33 1.496(13) .
C29 C34 1.464(13) .
C29 C30 1.464(13) .
C30 C31 1.397(13) .
C30 C35 1.500(14) .
C31 C36 1.498(12) .
C41 C42 1.497(15) .
C43 C44 1.493(19) .
C45 C46 1.544(18) .
C47 C48 1.54(2) .
C49 C50 1.52(2) .
C51 C52 1.479(10) .
C53 Cl2 1.784(17) .
C53 Cl3 1.819(16) .

loop_
_geom_hbond_atom_site_label_D
_geom_hbond_atom_site_label_H
_geom_hbond_atom_site_label_A
_geom_hbond_distance_DH
_geom_hbond_distance_HA
_geom_hbond_distance_DA
_geom_hbond_angle_DHA
N5 H5 O2 1.00 1.68 2.675(11) 171.2

loop_
_geom_torsion_atom_site_label_1
_geom_torsion_atom_site_label_2
_geom_torsion_atom_site_label_3
_geom_torsion_atom_site_label_4
_geom_torsion
_geom_torsion_site_symmetry_1
C5 N1 C1 C2 -0.2(11) .
Rh1 N1 C1 C2 173.5(6) .
N1 C1 C2 C3 -1.2(13) .
C1 C2 C3 C4 1.4(13) .
C2 C3 C4 C5 -0.3(14) .
C3 C4 C5 N1 -1.2(12) .
C3 C4 C5 C6 179.3(8) .
C1 N1 C5 C4 1.4(10) .
Rh1 N1 C5 C4 -172.9(6) .
C1 N1 C5 C6 -179.0(6) .
Rh1 N1 C5 C6 6.7(8) .
C4 C5 C6 C7 176.8(7) .
N1 C5 C6 C7 -2.7(9) .
C4 C5 C6 C11 -4.3(12) .
N1 C5 C6 C11 176.1(6) .
C11 C6 C7 C8 2.9(10) .
C5 C6 C7 C8 -178.3(6) .
C11 C6 C7 Rh1 178.5(5) .
C5 C6 C7 Rh1 -2.7(8) .
C6 C7 C8 C9 -2.0(11) .
Rh1 C7 C8 C9 -176.9(5) .
C7 C8 C9 C10 -0.1(12) .
C7 C8 C9 C12 176.5(7) .
C8 C9 C10 C11 1.2(11) .
C12 C9 C10 C11 -175.5(7) .
C8 C9 C10 Rh2 176.7(6) .
C12 C9 C10 Rh2 0.0(9) .
C9 C10 C11 C6 -0.3(11) .
Rh2 C10 C11 C6 -175.0(5) .
C7 C6 C11 C10 -1.8(11) .
C5 C6 C11 C10 179.4(6) .
Rh2 O1 C12 O2 173.7(7) .
Rh2 O1 C12 C9 -6.1(9) .
C10 C9 C12 O2 -175.6(8) .
C8 C9 C12 O2 7.6(12) .
C10 C9 C12 O1 4.2(11) .
C8 C9 C12 O1 -172.6(7) .
C16 N2 C13 C14 1.2(11) .
Rh1 N2 C13 C14 171.8(6) .
N2 C13 C14 N3 -1.4(13) .
C15 N3 C14 C13 0.5(11) .
Rh2 N3 C14 C13 -175.5(6) 3_567
C14 N3 C15 C16 0.5(11) .
Rh2 N3 C15 C16 176.2(6) 3_567
C13 N2 C16 C15 -0.3(11) .
Rh1 N2 C16 C15 -170.6(6) .
N3 C15 C16 N2 -0.6(12) .
C21 C17 C18 C19 4.6(9) .
C22 C17 C18 C19 -172.8(8) .
Rh1 C17 C18 C19 65.5(6) .
C21 C17 C18 C23 174.5(9) .
C22 C17 C18 C23 -2.8(14) .
Rh1 C17 C18 C23 -124.6(9) .
C21 C17 C18 Rh1 -60.9(5) .
C22 C17 C18 Rh1 121.8(8) .
C17 C18 C19 C20 -2.3(9) .
C23 C18 C19 C20 -172.5(8) .
Rh1 C18 C19 C20 61.4(6) .
C17 C18 C19 C24 177.8(9) .
C23 C18 C19 C24 7.6(14) .
Rh1 C18 C19 C24 -118.5(9) .
C17 C18 C19 Rh1 -63.7(6) .
C23 C18 C19 Rh1 126.1(9) .
C18 C19 C20 C21 -0.9(9) .
C24 C19 C20 C21 178.9(8) .
Rh1 C19 C20 C21 57.7(5) .
C18 C19 C20 C25 175.0(8) .
C24 C19 C20 C25 -5.1(14) .
Rh1 C19 C20 C25 -126.3(8) .
C18 C19 C20 Rh1 -58.6(6) .
C24 C19 C20 Rh1 121.3(9) .
C19 C20 C21 C17 3.9(9) .
C25 C20 C21 C17 -172.1(8) .
Rh1 C20 C21 C17 64.0(5) .
C19 C20 C21 C26 176.1(8) .
C25 C20 C21 C26 0.2(13) .
Rh1 C20 C21 C26 -123.8(8) .
C19 C20 C21 Rh1 -60.1(6) .
C25 C20 C21 Rh1 123.9(8) .
C18 C17 C21 C20 -5.2(9) .
C22 C17 C21 C20 172.1(8) .
Rh1 C17 C21 C20 -66.1(5) .
C18 C17 C21 C26 -177.3(8) .
C22 C17 C21 C26 0.0(14) .
Rh1 C17 C21 C26 121.8(8) .
C18 C17 C21 Rh1 60.9(6) .
C22 C17 C21 Rh1 -121.8(9) .
C31 C27 C28 C29 -2.2(9) .
C32 C27 C28 C29 -174.9(8) .
Rh2 C27 C28 C29 60.4(6) .
C31 C27 C28 C33 178.7(8) .
C32 C27 C28 C33 5.9(13) .
Rh2 C27 C28 C33 -118.8(8) .
C31 C27 C28 Rh2 -62.5(5) .
C32 C27 C28 Rh2 124.7(8) .
C27 C28 C29 C34 -177.2(9) .
C33 C28 C29 C34 1.9(15) .
Rh2 C28 C29 C34 -119.6(10) .
C27 C28 C29 C30 0.5(9) .
C33 C28 C29 C30 179.6(8) .
Rh2 C28 C29 C30 58.1(6) .
C27 C28 C29 Rh2 -57.6(5) .
C33 C28 C29 Rh2 121.5(9) .
C28 C29 C30 C31 1.4(10) .
C34 C29 C30 C31 179.2(9) .
Rh2 C29 C30 C31 62.7(6) .
C28 C29 C30 C35 177.5(9) .
C34 C29 C30 C35 -4.7(14) .
Rh2 C29 C30 C35 -121.2(9) .
C28 C29 C30 Rh2 -61.3(6) .
C34 C29 C30 Rh2 116.5(9) .
C29 C30 C31 C27 -2.8(9) .
C35 C30 C31 C27 -178.7(9) .
Rh2 C30 C31 C27 61.7(5) .
C29 C30 C31 C36 172.7(8) .
C35 C30 C31 C36 -3.2(15) .
Rh2 C30 C31 C36 -122.8(9) .
C29 C30 C31 Rh2 -64.5(6) .
C35 C30 C31 Rh2 119.6(10) .
C28 C27 C31 C30 3.0(9) .
C32 C27 C31 C30 175.3(8) .
Rh2 C27 C31 C30 -61.6(6) .
C28 C27 C31 C36 -172.7(7) .
C32 C27 C31 C36 -0.4(14) .
Rh2 C27 C31 C36 122.7(8) .
C28 C27 C31 Rh2 64.6(5) .
C32 C27 C31 Rh2 -123.1(9) .
O3 S1 C37 F2 63.1(14) .
O5 S1 C37 F2 -59.1(14) .
O4 S1 C37 F2 -179.1(13) .
O3 S1 C37 F1 -64.7(13) .
O5 S1 C37 F1 173.1(12) .
O4 S1 C37 F1 53.1(13) .
O3 S1 C37 F3 -177.8(12) .
O5 S1 C37 F3 60.0(14) .
O4 S1 C37 F3 -59.9(13) .
O7 S2 C38 F6 65(2) .
O8 S2 C38 F6 -178.4(18) .
O6 S2 C38 F6 -57(2) .
O7 S2 C38 F4 -58(2) .
O8 S2 C38 F4 58(2) .
O6 S2 C38 F4 179.9(16) .
O7 S2 C38 F5 -179.2(14) .
O8 S2 C38 F5 -62.5(16) .
O6 S2 C38 F5 59.0(16) .
O10 S3 C39 F7 61.4(16) .
O11 S3 C39 F7 -172.2(15) .
O9 S3 C39 F7 -66.9(16) .
O10 S3 C39 F8 -174.0(18) .
O11 S3 C39 F8 -48(2) .
O9 S3 C39 F8 58(2) .
O10 S3 C39 F9 -58.1(18) .
O11 S3 C39 F9 68.4(17) .
O9 S3 C39 F9 173.7(16) .
C43 N4 C40 Cl1 -172.4(10) .
C41 N4 C40 Cl1 -52.8(14) .
C45 N4 C40 Cl1 66.0(14) .
C43 N4 C41 C42 61.7(14) .
C45 N4 C41 C42 -176.0(11) .
C40 N4 C41 C42 -56.2(14) .
C41 N4 C43 C44 173.3(13) .
C45 N4 C43 C44 53.5(18) .
C40 N4 C43 C44 -66.6(17) .
C43 N4 C45 C46 59.0(15) .
C41 N4 C45 C46 -62.0(14) .
C40 N4 C45 C46 177.6(12) .
C49 N5 C47 C48 -67.5(15) .
C51 N5 C47 C48 170.5(13) .
C51 N5 C49 C50 -66.1(17) .
C47 N5 C49 C50 166.5(13) .
C49 N5 C51 C52 -169(2) .
C47 N5 C51 C52 -42(3) .
